data_7135073
loop_
_publ_author_name
'Gao, Feng'
'Xu, Yanning'
'Ding, Zeyang'
'Liu, Hanwen'
'Wang, Haoran'
'Alam, Parvej'
'Qiu, Zijie'
'Tang, Ben Zhong'

_publ_section_title
;
 Through-space conjugation engineering in methylated tetraphenylethene
 derivatives.
;
_journal_issue 92
_journal_name_full 'Chemical communications (Cambridge, England)'
_journal_page_first 18100
_journal_page_last 18103
_journal_paper_doi 10.1039/d5cc04641f
_journal_volume 61
_journal_year 2025
_chemical_formula_moiety 'C30 H28'
_chemical_formula_sum 'C30 H28'
_chemical_formula_weight 388.52
_space_group_crystal_system monoclinic
_space_group_IT_number 13
_space_group_name_Hall '-P 2yac'
_space_group_name_H-M_alt 'P 1 2/n 1'
_atom_sites_solution_hydrogens mixed
_atom_sites_solution_primary dual
_audit_creation_date 2025-05-14
_audit_creation_method
;
Olex2 1.3
(compiled 2020.11.12 svn.r5f609507 for OlexSys, GUI svn.r6403)
;
_audit_update_record
;
2025-06-05 deposited with the CCDC.	2025-10-13 downloaded from the CCDC.
;
_cell_angle_alpha 90
_cell_angle_beta 91.233(10)
_cell_angle_gamma 90
_cell_formula_units_Z 2
_cell_length_a 13.061(2)
_cell_length_b 6.7745(12)
_cell_length_c 13.079(2)
_cell_measurement_reflns_used 1787
_cell_measurement_temperature 273.15
_cell_measurement_theta_max 47.94
_cell_measurement_theta_min 4.84
_cell_volume 1157.0(3)
_computing_cell_refinement 'SAINT V8.40B (?, 2016)'
_computing_data_reduction 'SAINT V8.40B (?, 2016)'
_computing_molecular_graphics 'Olex2 1.3 (Dolomanov et al., 2009)'
_computing_publication_material 'Olex2 1.3 (Dolomanov et al., 2009)'
_computing_structure_refinement 'XL  (Sheldrick, 2008)'
_computing_structure_solution 'SHELXT 2018/2 (Sheldrick, 2018)'
_diffrn_ambient_temperature 273.15
_diffrn_measured_fraction_theta_full 0.998
_diffrn_measured_fraction_theta_max 0.955
_diffrn_measurement_device_type 'CCD area detector'
_diffrn_measurement_method 'phi and omega scans'
_diffrn_radiation_monochromator graphite
_diffrn_radiation_type CuK\a
_diffrn_radiation_wavelength 1.54178
_diffrn_reflns_av_R_equivalents 0.0965
_diffrn_reflns_av_unetI/netI 0.0789
_diffrn_reflns_Laue_measured_fraction_full 0.998
_diffrn_reflns_Laue_measured_fraction_max 0.955
_diffrn_reflns_limit_h_max 15
_diffrn_reflns_limit_h_min -15
_diffrn_reflns_limit_k_max 8
_diffrn_reflns_limit_k_min -8
_diffrn_reflns_limit_l_max 15
_diffrn_reflns_limit_l_min -14
_diffrn_reflns_number 8659
_diffrn_reflns_point_group_measured_fraction_full 0.998
_diffrn_reflns_point_group_measured_fraction_max 0.955
_diffrn_reflns_theta_full 66.586
_diffrn_reflns_theta_max 66.586
_diffrn_reflns_theta_min 3.380
_diffrn_source_current 1.1
_diffrn_source_power 0.055
_diffrn_source_voltage 50.0
_exptl_absorpt_coefficient_mu 0.469
_exptl_absorpt_correction_T_max 0.7528
_exptl_absorpt_correction_T_min 0.4545
_exptl_absorpt_correction_type none
_exptl_absorpt_process_details
;
SADABS-2016/2 (Bruker,2016/2) was used for absorption correction.
wR2(int) was 0.1447 before and 0.0832 after correction.
The Ratio of minimum to maximum transmission is 0.6037.
The \l/2 correction factor is Not present.
;
_exptl_crystal_colour 'clear whiteish colourless'
_exptl_crystal_colour_lustre clear
_exptl_crystal_colour_modifier whiteish
_exptl_crystal_colour_primary colourless
_exptl_crystal_density_diffrn 1.115
_exptl_crystal_description block
_exptl_crystal_F_000 416
_exptl_crystal_size_max 0.12
_exptl_crystal_size_mid 0.1
_exptl_crystal_size_min 0.08
_refine_diff_density_max 0.485
_refine_diff_density_min -0.295
_refine_diff_density_rms 0.090
_refine_ls_extinction_method none
_refine_ls_goodness_of_fit_ref 1.028
_refine_ls_hydrogen_treatment constr
_refine_ls_matrix_type full
_refine_ls_number_parameters 114
_refine_ls_number_reflns 2024
_refine_ls_number_restraints 365
_refine_ls_restrained_S_all 0.980
_refine_ls_R_factor_all 0.2941
_refine_ls_R_factor_gt 0.2453
_refine_ls_shift/su_max 0.000
_refine_ls_shift/su_mean 0.000
_refine_ls_structure_factor_coef Fsqd
_refine_ls_weighting_details 'w=1/[\s^2^(Fo^2^)+(0.0100P)^2^+5.0000P] where P=(Fo^2^+2Fc^2^)/3'
_refine_ls_weighting_scheme calc
_refine_ls_wR_factor_gt 0.4427
_refine_ls_wR_factor_ref 0.4583
_reflns_Friedel_coverage 0.000
_reflns_number_gt 935
_reflns_number_total 2024
_reflns_threshold_expression 'I > 2\s(I)'
_cod_data_source_file d5cc04641f2.cif
_cod_data_source_block 1_CCDC1
_cod_depositor_comments 'Adding full bibliography for 7135072--7135074.cif.'
_cod_database_code 7135073
_shelx_shelxl_version_number 2014/7
_shelx_space_group_comment
;
The symmetry employed for this shelxl refinement is uniquely defined
by the following loop, which should always be used as a source of
symmetry information in preference to the above space-group names.
They are only intended as comments.
;
_shelx_estimated_absorpt_t_max 0.963
_shelx_estimated_absorpt_t_min 0.946
_olex2_refinement_description
;
1. Twinned data refinement
 Scales: 0.654(13)
 0.346(13)
2. Fixed Uiso
 At 1.2 times of:
  All C(H) groups
 At 1.5 times of:
  All C(H,H,H) groups
3. Restrained distances
 C00D-C005 = C00E-C007
 1.49 with sigma of 0.01
 C003_$1-C003
 1.33 with sigma of 0.01
 C003-C001 = C003-C002
 1.49 with sigma of 0.01
4. Uiso/Uaniso restraints and constraints
C001 \\sim C004 \\sim C00C \\sim C00B \\sim C00A \\sim C007 \\sim C003 \\sim
C005 \\sim C006 \\sim C009 \\sim C1 \\sim C008 \\sim C002 \\sim C00D \\sim
C00E: within 3.8A with sigma of 0.01 and sigma for terminal atoms of 0.02
within 3.8A
5.a Riding coordinates:
 C00D(H00D,H00E,H00F)
5.b Aromatic/amide H refined with riding coordinates:
 C004(H004), C00C(H00C), C00B(H00B), C00A(H00A), C006(H006), C009(H009),
 C1(H1), C008(H008)
5.c Fitted hexagon refined as free rotating group:
 C001(C004,C00C,C00B,C00A,C007), C005(C006,C009,C1,C008,C002)
5.d Idealised Me refined as rotating group:
 C00E(H00G,H00H,H00I)
;
_olex2_submission_special_instructions 'No special instructions were received'

loop_
_space_group_symop_operation_xyz
'x, y, z'
'-x+1/2, y, -z+1/2'
'-x, -y, -z'
'x-1/2, -y, z-1/2'

loop_
_atom_site_label
_atom_site_type_symbol
_atom_site_fract_x
_atom_site_fract_y
_atom_site_fract_z
_atom_site_U_iso_or_equiv
_atom_site_adp_type
_atom_site_occupancy
_atom_site_site_symmetry_order
_atom_site_calc_flag
_atom_site_refinement_flags_posn
_atom_site_refinement_flags_adp
_atom_site_refinement_flags_occupancy
_atom_site_disorder_assembly
_atom_site_disorder_group
C001 C 0.6063(6) 0.818(2) 0.7131(9) 0.169(3) Uani 1 1 d DG U . . .
C004 C 0.5587(9) 0.9683(17) 0.6575(8) 0.168(3) Uani 1 1 d G U . . .
H004 H 0.5978 1.0665 0.6276 0.201 Uiso 1 1 calc R U . . .
C00C C 0.4526(9) 0.9716(17) 0.6464(8) 0.174(3) Uani 1 1 d G U . . .
H00C H 0.4207 1.0721 0.6092 0.209 Uiso 1 1 calc R U . . .
C00B C 0.3941(6) 0.825(2) 0.6911(9) 0.174(3) Uani 1 1 d G U . . .
H00B H 0.3232 0.8270 0.6837 0.209 Uiso 1 1 calc R U . . .
C00A C 0.4418(10) 0.6746(17) 0.7467(9) 0.172(3) Uani 1 1 d G U . . .
H00A H 0.4026 0.5764 0.7766 0.206 Uiso 1 1 calc R U . . .
C007 C 0.5478(10) 0.6713(16) 0.7577(9) 0.170(3) Uani 1 1 d DG U . . .
C003 C 0.7216(7) 0.789(2) 0.7078(5) 0.169(3) Uani 1 1 d D U . . .
C005 C 0.7364(9) 0.6787(16) 0.5308(11) 0.167(3) Uani 1 1 d DG U . . .
C006 C 0.7660(9) 0.6999(17) 0.4299(9) 0.168(3) Uani 1 1 d G U . . .
H006 H 0.7451 0.6079 0.3810 0.202 Uiso 1 1 calc R U . . .
C009 C 0.8269(9) 0.859(2) 0.4022(6) 0.172(3) Uani 1 1 d G U . . .
H009 H 0.8467 0.8728 0.3348 0.206 Uiso 1 1 calc R U . . .
C1 C 0.8582(8) 0.9961(17) 0.4754(10) 0.174(3) Uani 1 1 d G U . . .
H1 H 0.8989 1.1022 0.4568 0.209 Uiso 1 1 calc R U . . .
C008 C 0.8286(9) 0.9748(19) 0.5762(8) 0.169(3) Uani 1 1 d G U . . .
H008 H 0.8495 1.0668 0.6252 0.202 Uiso 1 1 calc R U . . .
C002 C 0.7677(10) 0.816(2) 0.6039(7) 0.166(3) Uani 1 1 d DG U . . .
C00D C 0.6699(13) 0.506(2) 0.5435(14) 0.191(4) Uani 1 1 d D U . . .
H00D H 0.6000 0.5490 0.5478 0.287 Uiso 1 1 d R U . . .
H00E H 0.6895 0.4382 0.6052 0.287 Uiso 1 1 d R U . . .
H00F H 0.6767 0.4195 0.4861 0.287 Uiso 1 1 d R U . . .
C00E C 0.5759(15) 0.491(2) 0.8123(13) 0.200(5) Uani 1 1 d D U . . .
H00G H 0.6159 0.4081 0.7688 0.300 Uiso 1 1 calc R U . . .
H00H H 0.5150 0.4216 0.8312 0.300 Uiso 1 1 calc R U . . .
H00I H 0.6154 0.5234 0.8727 0.300 Uiso 1 1 calc R U . . .

loop_
_atom_site_aniso_label
_atom_site_aniso_U_11
_atom_site_aniso_U_22
_atom_site_aniso_U_33
_atom_site_aniso_U_23
_atom_site_aniso_U_13
_atom_site_aniso_U_12
C001 0.158(5) 0.192(5) 0.156(5) -0.018(5) 0.016(5) 0.034(5)
C004 0.155(5) 0.193(5) 0.156(5) -0.019(5) 0.014(5) 0.040(5)
C00C 0.168(6) 0.196(6) 0.158(6) -0.018(5) 0.011(5) 0.038(5)
C00B 0.162(6) 0.199(6) 0.162(6) -0.025(6) 0.015(5) 0.032(5)
C00A 0.164(6) 0.193(6) 0.159(6) -0.024(5) 0.017(5) 0.032(5)
C007 0.163(6) 0.190(6) 0.158(6) -0.020(5) 0.008(5) 0.039(5)
C003 0.161(5) 0.189(5) 0.159(5) -0.011(5) 0.012(4) 0.040(5)
C005 0.155(6) 0.189(5) 0.159(5) -0.007(5) 0.016(5) 0.042(5)
C006 0.159(6) 0.190(6) 0.156(6) -0.005(5) 0.013(5) 0.045(5)
C009 0.162(6) 0.196(6) 0.158(6) -0.009(6) 0.012(5) 0.041(5)
C1 0.160(6) 0.194(6) 0.169(6) -0.002(6) 0.012(5) 0.044(5)
C008 0.158(6) 0.193(5) 0.156(5) -0.004(5) 0.014(5) 0.044(5)
C002 0.153(6) 0.189(5) 0.156(5) -0.014(5) 0.012(5) 0.042(5)
C00D 0.181(8) 0.206(7) 0.185(7) -0.010(7) 0.009(7) 0.037(7)
C00E 0.198(8) 0.217(8) 0.185(8) -0.019(8) 0.008(7) 0.021(8)

loop_
_atom_type_symbol
_atom_type_description
_atom_type_scat_dispersion_real
_atom_type_scat_dispersion_imag
_atom_type_scat_source
C C 0.0181 0.0091 'International Tables Vol C Tables 4.2.6.8 and 6.1.1.4'
H H 0.0000 0.0000 'International Tables Vol C Tables 4.2.6.8 and 6.1.1.4'

loop_
_geom_angle_atom_site_label_1
_geom_angle_atom_site_label_2
_geom_angle_atom_site_label_3
_geom_angle
_geom_angle_site_symmetry_1
_geom_angle_site_symmetry_3
_geom_angle_publ_flag
C004 C001 C007 120.0 . . ?
C004 C001 C003 120.2(11) . . ?
C007 C001 C003 118.6(11) . . ?
C001 C004 H004 120.0 . . ?
C001 C004 C00C 120.0 . . ?
C00C C004 H004 120.0 . . ?
C004 C00C H00C 120.0 . . ?
C00B C00C C004 120.0 . . ?
C00B C00C H00C 120.0 . . ?
C00C C00B H00B 120.0 . . ?
C00A C00B C00C 120.0 . . ?
C00A C00B H00B 120.0 . . ?
C00B C00A H00A 120.0 . . ?
C00B C00A C007 120.0 . . ?
C007 C00A H00A 120.0 . . ?
C001 C007 C00E 132.1(13) . . ?
C00A C007 C001 120.0 . . ?
C00A C007 C00E 107.7(13) . . ?
C003 C003 C001 120.1(12) 2_656 . ?
C003 C003 C002 121.8(13) 2_656 . ?
C002 C003 C001 116.1(9) . . ?
C006 C005 C002 120.0 . . ?
C006 C005 C00D 111.6(13) . . ?
C002 C005 C00D 128.4(13) . . ?
C005 C006 H006 120.0 . . ?
C009 C006 C005 120.0 . . ?
C009 C006 H006 120.0 . . ?
C006 C009 H009 120.0 . . ?
C006 C009 C1 120.0 . . ?
C1 C009 H009 120.0 . . ?
C009 C1 H1 120.0 . . ?
C009 C1 C008 120.0 . . ?
C008 C1 H1 120.0 . . ?
C1 C008 H008 120.0 . . ?
C1 C008 C002 120.0 . . ?
C002 C008 H008 120.0 . . ?
C005 C002 C003 114.9(11) . . ?
C008 C002 C003 124.8(11) . . ?
C008 C002 C005 120.0 . . ?
C005 C00D H00D 109.6 . . ?
C005 C00D H00E 109.3 . . ?
C005 C00D H00F 109.6 . . ?
H00D C00D H00E 109.5 . . ?
H00D C00D H00F 109.5 . . ?
H00E C00D H00F 109.5 . . ?
C007 C00E H00G 109.5 . . ?
C007 C00E H00H 109.5 . . ?
C007 C00E H00I 109.5 . . ?
H00G C00E H00H 109.5 . . ?
H00G C00E H00I 109.5 . . ?
H00H C00E H00I 109.5 . . ?

loop_
_geom_bond_atom_site_label_1
_geom_bond_atom_site_label_2
_geom_bond_distance
_geom_bond_site_symmetry_2
_geom_bond_publ_flag
C001 C004 1.3900 . ?
C001 C007 1.3900 . ?
C001 C003 1.522(8) . ?
C004 H004 0.9300 . ?
C004 C00C 1.3900 . ?
C00C H00C 0.9300 . ?
C00C C00B 1.3900 . ?
C00B H00B 0.9300 . ?
C00B C00A 1.3900 . ?
C00A H00A 0.9300 . ?
C00A C007 1.3900 . ?
C007 C00E 1.459(9) . ?
C003 C003 1.317(9) 2_656 ?
C003 C002 1.509(8) . ?
C005 C006 1.3900 . ?
C005 C002 1.3900 . ?
C005 C00D 1.466(9) . ?
C006 H006 0.9300 . ?
C006 C009 1.3900 . ?
C009 H009 0.9300 . ?
C009 C1 1.3900 . ?
C1 H1 0.9300 . ?
C1 C008 1.3900 . ?
C008 H008 0.9300 . ?
C008 C002 1.3900 . ?
C00D H00D 0.9601 . ?
C00D H00E 0.9600 . ?
C00D H00F 0.9599 . ?
C00E H00G 0.9600 . ?
C00E H00H 0.9600 . ?
C00E H00I 0.9600 . ?

loop_
_geom_torsion_atom_site_label_1
_geom_torsion_atom_site_label_2
_geom_torsion_atom_site_label_3
_geom_torsion_atom_site_label_4
_geom_torsion
_geom_torsion_site_symmetry_1
_geom_torsion_site_symmetry_2
_geom_torsion_site_symmetry_3
_geom_torsion_site_symmetry_4
_geom_torsion_publ_flag
C001 C004 C00C C00B 0.0 . . . . ?
C001 C003 C002 C005 -65.2(13) . . . . ?
C001 C003 C002 C008 108.4(12) . . . . ?
C004 C001 C007 C00A 0.0 . . . . ?
C004 C001 C007 C00E 174.4(14) . . . . ?
C004 C001 C003 C003 124.6(6) . . . 2_656 ?
C004 C001 C003 C002 -39.4(15) . . . . ?
C004 C00C C00B C00A 0.0 . . . . ?
C00C C00B C00A C007 0.0 . . . . ?
C00B C00A C007 C001 0.0 . . . . ?
C00B C00A C007 C00E -175.6(11) . . . . ?
C007 C001 C004 C00C 0.0 . . . . ?
C007 C001 C003 C003 -67.7(9) . . . 2_656 ?
C007 C001 C003 C002 128.3(11) . . . . ?
C003 C001 C004 C00C 167.5(10) . . . . ?
C003 C001 C007 C00A -167.7(10) . . . . ?
C003 C001 C007 C00E 6.7(15) . . . . ?
C003 C003 C002 C005 131.1(5) 2_656 . . . ?
C003 C003 C002 C008 -55.3(10) 2_656 . . . ?
C005 C006 C009 C1 0.0 . . . . ?
C006 C005 C002 C003 173.9(10) . . . . ?
C006 C005 C002 C008 0.0 . . . . ?
C006 C009 C1 C008 0.0 . . . . ?
C009 C1 C008 C002 0.0 . . . . ?
C1 C008 C002 C003 -173.2(10) . . . . ?
C1 C008 C002 C005 0.0 . . . . ?
C002 C005 C006 C009 0.0 . . . . ?
C00D C005 C006 C009 178.1(11) . . . . ?
C00D C005 C002 C003 -3.8(13) . . . . ?
C00D C005 C002 C008 -177.7(13) . . . . ?

loop_
_twin_individual_id
_twin_individual_mass_fraction_refined
1 0.654(13)
2 0.346(13)
